data_2219415
loop_
_publ_author_name
'Kitamura, Chitoshi'
'Kawase, Takeshi'

_publ_section_title
;
 3-(5,6,7,8-Tetrahydro-2-naphthyl)isobenzofuran-1(3<i>H</i>)-one
;
_journal_coeditor_code PK2111
_journal_issue 9
_journal_name_full 'Acta Crystallographica Section E'
_journal_page_first o1696
_journal_paper_doi 10.1107/S1600536808024598
_journal_volume 64
_journal_year 2008
_chemical_formula_iupac 'C18 H16 O2'
_chemical_formula_moiety 'C18 H16 O2'
_chemical_formula_sum 'C18 H16 O2'
_chemical_formula_weight 264.31
_chemical_name_systematic
;
3-(5,6,7,8-Tetrahydro-2-naphthyl)isobenzofuran-1(3<i>H</i>)-one
;
_space_group_IT_number 14
_symmetry_cell_setting monoclinic
_symmetry_space_group_name_Hall '-P 2ybc'
_symmetry_space_group_name_H-M 'P 1 21/c 1'
_atom_sites_solution_hydrogens geom
_atom_sites_solution_primary direct
_atom_sites_solution_secondary difmap
_cell_angle_alpha 90
_cell_angle_beta 109.0970(10)
_cell_angle_gamma 90
_cell_formula_units_Z 4
_cell_length_a 11.2950(11)
_cell_length_b 15.8251(10)
_cell_length_c 7.8092(10)
_cell_measurement_reflns_used 4161
_cell_measurement_temperature 223
_cell_measurement_theta_max 27.4835
_cell_measurement_theta_min 3.0448
_cell_volume 1319.0(2)
_computing_cell_refinement 'CrystalClear (Rigaku/MSC, 2001)'
_computing_data_collection 'CrystalClear (Rigaku/MSC, 2001)'
_computing_data_reduction 'WinGX (Farrugia, 1999)'
_computing_molecular_graphics 'ORTEP-3 for Windows (Farrugia, 1997)'
_computing_publication_material 'WinGX (Farrugia, 1999)'
_computing_structure_refinement 'SHELXL97 (Sheldrick, 2008)'
_computing_structure_solution 'SIR2004 (Burla <i>et al.</i>,  2005)'
_diffrn_ambient_temperature 223
_diffrn_detector_area_resol_mean 14.7059
_diffrn_measured_fraction_theta_full 0.977
_diffrn_measured_fraction_theta_max 0.977
_diffrn_measurement_device_type
;
Rigaku/MSC Mercury CCD area-detector
;
_diffrn_measurement_method '\f and \w'
_diffrn_radiation_monochromator graphite
_diffrn_radiation_source 'rotating-anode X-ray tube'
_diffrn_radiation_type MoK\a
_diffrn_radiation_wavelength 0.71073
_diffrn_reflns_av_R_equivalents 0.0148
_diffrn_reflns_limit_h_max 0
_diffrn_reflns_limit_h_min -14
_diffrn_reflns_limit_k_max 20
_diffrn_reflns_limit_k_min -20
_diffrn_reflns_limit_l_max 10
_diffrn_reflns_limit_l_min -9
_diffrn_reflns_number 5765
_diffrn_reflns_theta_full 27.48
_diffrn_reflns_theta_max 27.48
_diffrn_reflns_theta_min 3.05
_diffrn_standards_number 0
_exptl_absorpt_coefficient_mu 0.086
_exptl_absorpt_correction_T_max 0.9952
_exptl_absorpt_correction_T_min 0.9797
_exptl_absorpt_correction_type numerical
_exptl_absorpt_process_details '(NUMABS; Higashi, 1999)'
_exptl_crystal_colour colourless
_exptl_crystal_density_diffrn 1.331
_exptl_crystal_density_method 'not measured'
_exptl_crystal_description platelet
_exptl_crystal_F_000 560
_exptl_crystal_size_max 0.5
_exptl_crystal_size_mid 0.5
_exptl_crystal_size_min 0.03
_refine_diff_density_max 0.227
_refine_diff_density_min -0.157
_refine_ls_extinction_method none
_refine_ls_goodness_of_fit_ref 1.1
_refine_ls_hydrogen_treatment constr
_refine_ls_matrix_type full
_refine_ls_number_parameters 200
_refine_ls_number_reflns 2955
_refine_ls_number_restraints 3
_refine_ls_restrained_S_all 1.105
_refine_ls_R_factor_all 0.0435
_refine_ls_R_factor_gt 0.0377
_refine_ls_shift/su_max 0.001
_refine_ls_shift/su_mean 0
_refine_ls_structure_factor_coef Fsqd
_refine_ls_weighting_details 'calc w=1/[\s^2^(Fo^2^)+(0.1123P)^2^+0.367P] where P=(Fo^2^+2Fc^2^)/3'
_refine_ls_weighting_scheme calc
_refine_ls_wR_factor_gt 0.1036
_refine_ls_wR_factor_ref 0.1082
_reflns_number_gt 2502
_reflns_number_total 2955
_reflns_threshold_expression I>2\s(I)
_cod_data_source_file pk2111.cif
_cod_data_source_block I
_cod_original_sg_symbol_H-M 'P 21/c'
_cod_database_code 2219415
_cod_database_fobs_code 2219415

loop_
_symmetry_equiv_pos_as_xyz
'x, y, z'
'-x, y+1/2, -z+1/2'
'-x, -y, -z'
'x, -y-1/2, z-1/2'

loop_
_atom_site_type_symbol
_atom_site_label
_atom_site_fract_x
_atom_site_fract_y
_atom_site_fract_z
_atom_site_U_iso_or_equiv
_atom_site_adp_type
_atom_site_calc_flag
_atom_site_refinement_flags
_atom_site_occupancy
_atom_site_disorder_assembly
_atom_site_disorder_group
C C1 1.02994(10) 0.24031(7) 0.24158(14) 0.0297(2) Uani d . 1 . .
C C2 0.88406(10) 0.15608(7) 0.31444(13) 0.0275(2) Uani d . 1 . .
H H2 0.8899 0.1481 0.4427 0.033 Uiso calc R 1 . .
C C3 0.97929(9) 0.10068(7) 0.27234(12) 0.0253(2) Uani d . 1 . .
C C4 0.99036(10) 0.01332(7) 0.27188(13) 0.0298(2) Uani d . 1 . .
H H4 0.9325 -0.0218 0.3009 0.036 Uiso calc R 1 . .
C C5 1.08967(11) -0.02030(7) 0.22709(14) 0.0333(3) Uani d . 1 . .
H H5 1.0999 -0.0793 0.2274 0.04 Uiso calc R 1 . .
C C6 1.17465(11) 0.03146(8) 0.18158(14) 0.0349(3) Uani d . 1 . .
H H6 1.241 0.0069 0.1514 0.042 Uiso calc R 1 . .
C C7 1.16291(10) 0.11850(7) 0.18020(14) 0.0314(2) Uani d . 1 . .
H H7 1.2193 0.1537 0.1481 0.038 Uiso calc R 1 . .
C C8 1.06447(10) 0.15181(7) 0.22818(12) 0.0261(2) Uani d . 1 . .
C C9 0.71587(10) 0.15338(7) 0.00822(13) 0.0268(2) Uani d . 1 . .
H H9 0.7772 0.1683 -0.0437 0.032 Uiso calc R 1 . .
C C10 0.75057(10) 0.14339(6) 0.19540(13) 0.0254(2) Uani d . 1 . .
C C11 0.65959(11) 0.12144(7) 0.27084(14) 0.0309(2) Uani d . 1 . .
H H11 0.6811 0.1149 0.397 0.037 Uiso calc R 1 . .
C C12 0.53701(11) 0.10919(8) 0.16038(14) 0.0333(3) Uani d . 1 . .
H H12 0.4763 0.0939 0.2131 0.04 Uiso calc R 1 . .
C C13 0.50144(10) 0.11891(6) -0.02704(13) 0.0272(2) Uani d . 1 B .
C C14 0.36564(10) 0.10711(8) -0.14102(15) 0.0368(3) Uani d D 1 . .
H H14A 0.3166 0.1534 -0.1148 0.044 Uiso calc R 1 A 1
H H14B 0.3353 0.0543 -0.1046 0.044 Uiso calc R 1 A 1
C C15A 0.34138(19) 0.10439(13) -0.3451(2) 0.0362(5) Uani d P 0.838(4) B 1
H H15A 0.3638 0.0486 -0.3796 0.043 Uiso calc PR 0.838(4) B 1
H H15B 0.2522 0.1141 -0.4099 0.043 Uiso calc PR 0.838(4) B 1
C C16A 0.41910(14) 0.17205(11) -0.39664(18) 0.0363(5) Uani d P 0.838(4) B 1
H H16A 0.3992 0.2275 -0.3573 0.044 Uiso calc PR 0.838(4) B 1
H H16B 0.3988 0.1734 -0.5286 0.044 Uiso calc PR 0.838(4) B 1
C C15B 0.3475(11) 0.1453(9) -0.3284(11) 0.070(5) Uani d PD 0.162(4) B 2
H H15C 0.2625 0.1325 -0.4085 0.084 Uiso calc PR 0.162(4) B 2
H H15D 0.3555 0.2068 -0.3169 0.084 Uiso calc PR 0.162(4) B 2
C C16B 0.4407(7) 0.1126(8) -0.4145(10) 0.056(3) Uani d PD 0.162(4) B 2
H H16C 0.4475 0.0509 -0.4059 0.068 Uiso calc PR 0.162(4) B 2
H H16D 0.4168 0.1292 -0.5422 0.068 Uiso calc PR 0.162(4) B 2
C C17 0.55921(11) 0.15332(8) -0.30668(14) 0.0347(3) Uani d D 1 . .
H H17A 0.5809 0.1019 -0.3597 0.042 Uiso calc R 1 B 1
H H17B 0.6084 0.2 -0.3311 0.042 Uiso calc R 1 B 1
C C18 0.59290(10) 0.14175(6) -0.10368(13) 0.0257(2) Uani d . 1 B .
O O1 0.92438(7) 0.24194(5) 0.29001(10) 0.0330(2) Uani d . 1 . .
O O2 1.07896(8) 0.30458(5) 0.21603(11) 0.0418(2) Uani d . 1 . .

loop_
_atom_site_aniso_label
_atom_site_aniso_U_11
_atom_site_aniso_U_22
_atom_site_aniso_U_33
_atom_site_aniso_U_12
_atom_site_aniso_U_13
_atom_site_aniso_U_23
C1 0.0239(5) 0.0292(6) 0.0300(5) -0.0028(4) 0.0004(4) -0.0003(4)
C2 0.0265(6) 0.0272(5) 0.0274(5) -0.0017(4) 0.0067(4) -0.0023(4)
C3 0.0231(5) 0.0276(5) 0.0218(4) 0.0000(4) 0.0026(4) 0.0002(3)
C4 0.0323(6) 0.0273(5) 0.0273(5) -0.0015(4) 0.0062(4) 0.0024(4)
C5 0.0372(6) 0.0272(6) 0.0317(5) 0.0053(4) 0.0063(4) -0.0004(4)
C6 0.0300(6) 0.0401(6) 0.0334(5) 0.0072(5) 0.0088(4) -0.0026(4)
C7 0.0249(5) 0.0389(6) 0.0293(5) -0.0016(4) 0.0072(4) 0.0012(4)
C8 0.0232(5) 0.0268(5) 0.0237(4) -0.0011(4) 0.0014(4) 0.0004(3)
C9 0.0247(5) 0.0297(5) 0.0284(5) -0.0011(4) 0.0120(4) -0.0014(4)
C10 0.0237(5) 0.0247(5) 0.0278(5) 0.0014(4) 0.0083(4) -0.0023(4)
C11 0.0309(6) 0.0385(6) 0.0241(5) -0.0007(4) 0.0103(4) 0.0015(4)
C12 0.0281(6) 0.0440(7) 0.0315(5) -0.0030(5) 0.0147(4) 0.0018(4)
C13 0.0228(5) 0.0295(5) 0.0298(5) 0.0009(4) 0.0092(4) -0.0003(4)
C14 0.0240(6) 0.0509(7) 0.0349(6) -0.0017(5) 0.0089(4) -0.0013(5)
C15A 0.0275(8) 0.0474(11) 0.0288(8) -0.0073(8) 0.0024(6) -0.0018(7)
C16A 0.0345(9) 0.0412(10) 0.0286(7) -0.0015(7) 0.0040(6) 0.0061(6)
C15B 0.020(5) 0.123(13) 0.054(6) -0.001(7) -0.007(4) -0.044(8)
C16B 0.042(5) 0.098(10) 0.027(4) 0.012(5) 0.008(3) -0.008(4)
C17 0.0348(6) 0.0437(7) 0.0258(5) -0.0052(5) 0.0103(4) 0.0010(4)
C18 0.0262(5) 0.0261(5) 0.0256(5) 0.0008(4) 0.0099(4) -0.0007(4)
O1 0.0272(4) 0.0260(4) 0.0430(4) -0.0011(3) 0.0077(3) -0.0056(3)
O2 0.0370(5) 0.0279(4) 0.0544(5) -0.0074(3) 0.0066(4) 0.0031(3)

loop_
_atom_type_symbol
_atom_type_description
_atom_type_scat_dispersion_real
_atom_type_scat_dispersion_imag
_atom_type_scat_source
C C 0.0033 0.0016 'International Tables Vol C Tables 4.2.6.8 and 6.1.1.4'
H H 0 0 'International Tables Vol C Tables 4.2.6.8 and 6.1.1.4'
O O 0.0106 0.006 'International Tables Vol C Tables 4.2.6.8 and 6.1.1.4'

loop_
_geom_angle_atom_site_label_1
_geom_angle_atom_site_label_2
_geom_angle_atom_site_label_3
_geom_angle
O2 C1 O1 121.36(10)
O2 C1 C8 130.29(11)
O1 C1 C8 108.35(9)
O1 C2 C10 109.57(8)
O1 C2 C3 103.71(8)
C10 C2 C3 115.52(8)
O1 C2 H2 109.3
C10 C2 H2 109.3
C3 C2 H2 109.3
C8 C3 C4 120.72(10)
C8 C3 C2 108.57(9)
C4 C3 C2 130.71(10)
C5 C4 C3 117.65(10)
C5 C4 H4 121.2
C3 C4 H4 121.2
C4 C5 C6 121.37(10)
C4 C5 H5 119.3
C6 C5 H5 119.3
C7 C6 C5 120.99(10)
C7 C6 H6 119.5
C5 C6 H6 119.5
C6 C7 C8 117.33(10)
C6 C7 H7 121.3
C8 C7 H7 121.3
C3 C8 C7 121.91(10)
C3 C8 C1 108.52(9)
C7 C8 C1 129.57(10)
C18 C9 C10 121.66(9)
C18 C9 H9 119.2
C10 C9 H9 119.2
C11 C10 C9 118.78(9)
C11 C10 C2 120.25(9)
C9 C10 C2 120.97(9)
C12 C11 C10 119.99(9)
C12 C11 H11 120
C10 C11 H11 120
C11 C12 C13 121.65(10)
C11 C12 H12 119.2
C13 C12 H12 119.2
C12 C13 C18 118.55(9)
C12 C13 C14 119.53(9)
C18 C13 C14 121.90(9)
C13 C14 C15A 114.77(11)
C13 C14 C15B 107.8(5)
C13 C14 H14A 108.6
C15A C14 H14A 108.6
C15B C14 H14A 89.8
C13 C14 H14B 108.6
C15A C14 H14B 108.6
C15B C14 H14B 131.5
H14A C14 H14B 107.6
C16A C15A C14 109.54(14)
C16A C15A H15A 109.8
C14 C15A H15A 109.8
C16A C15A H15B 109.8
C14 C15A H15B 109.8
H15A C15A H15B 108.2
C15A C16A C17 109.93(13)
C15A C16A H16A 109.7
C17 C16A H16A 109.7
C15A C16A H16B 109.7
C17 C16A H16B 109.7
H16A C16A H16B 108.2
C16B C15B C14 113.2(8)
C16B C15B H15C 108.9
C14 C15B H15C 108.9
C16B C15B H15D 108.9
C14 C15B H15D 108.9
H15C C15B H15D 107.7
C17 C16B C15B 103.3(8)
C17 C16B H16C 111.1
C15B C16B H16C 111.1
C17 C16B H16D 111.1
C15B C16B H16D 111.1
H16C C16B H16D 109.1
C16B C17 C18 114.5(4)
C18 C17 C16A 111.74(10)
C16B C17 H17A 72.7
C18 C17 H17A 109.3
C16A C17 H17A 109.3
C16B C17 H17B 133.2
C18 C17 H17B 109.3
C16A C17 H17B 109.3
H17A C17 H17B 107.9
C9 C18 C13 119.38(9)
C9 C18 C17 119.92(9)
C13 C18 C17 120.69(9)
C1 O1 C2 110.84(8)

loop_
_geom_bond_atom_site_label_1
_geom_bond_atom_site_label_2
_geom_bond_distance
C1 O2 1.2054(13)
C1 O1 1.3639(14)
C1 C8 1.4668(15)
C2 O1 1.4651(13)
C2 C10 1.5037(14)
C2 C3 1.5050(14)
C2 H2 0.99
C3 C8 1.3844(14)
C3 C4 1.3881(15)
C4 C5 1.3858(15)
C4 H4 0.94
C5 C6 1.3935(17)
C5 H5 0.94
C6 C7 1.3834(16)
C6 H6 0.94
C7 C8 1.3882(15)
C7 H7 0.94
C9 C18 1.3901(15)
C9 C10 1.3930(14)
C9 H9 0.94
C10 C11 1.3856(14)
C11 C12 1.3846(16)
C11 H11 0.94
C12 C13 1.3937(14)
C12 H12 0.94
C13 C18 1.4002(14)
C13 C14 1.5122(15)
C14 C15A 1.527(2)
C14 C15B 1.534(9)
C14 H14A 0.98
C14 H14B 0.98
C15A C16A 1.520(2)
C15A H15A 0.98
C15A H15B 0.98
C16A C17 1.5357(19)
C16A H16A 0.98
C16A H16B 0.98
C15B C16B 1.514(9)
C15B H15C 0.98
C15B H15D 0.98
C16B C17 1.476(7)
C16B H16C 0.98
C16B H16D 0.98
C17 C18 1.5155(14)
C17 H17A 0.98
C17 H17B 0.98

loop_
_geom_torsion_atom_site_label_1
_geom_torsion_atom_site_label_2
_geom_torsion_atom_site_label_3
_geom_torsion_atom_site_label_4
_geom_torsion
O1 C2 C3 C8 -0.12(10)
C10 C2 C3 C8 119.79(9)
O1 C2 C3 C4 -179.84(9)
C10 C2 C3 C4 -59.94(14)
C8 C3 C4 C5 0.44(14)
C2 C3 C4 C5 -179.87(10)
C3 C4 C5 C6 -0.87(15)
C4 C5 C6 C7 0.23(16)
C5 C6 C7 C8 0.84(15)
C4 C3 C8 C7 0.66(14)
C2 C3 C8 C7 -179.10(9)
C4 C3 C8 C1 -179.57(8)
C2 C3 C8 C1 0.67(10)
C6 C7 C8 C3 -1.29(14)
C6 C7 C8 C1 178.99(10)
O2 C1 C8 C3 179.48(11)
O1 C1 C8 C3 -1.02(10)
O2 C1 C8 C7 -0.77(18)
O1 C1 C8 C7 178.73(10)
C18 C9 C10 C11 -0.10(15)
C18 C9 C10 C2 179.91(9)
O1 C2 C10 C11 -121.44(10)
C3 C2 C10 C11 121.92(11)
O1 C2 C10 C9 58.55(12)
C3 C2 C10 C9 -58.09(13)
C9 C10 C11 C12 0.51(16)
C2 C10 C11 C12 -179.50(10)
C10 C11 C12 C13 -0.44(17)
C11 C12 C13 C18 -0.07(17)
C11 C12 C13 C14 -178.35(11)
C12 C13 C14 C15A -170.05(12)
C18 C13 C14 C15A 11.73(17)
C12 C13 C14 C15B 164.3(5)
C18 C13 C14 C15B -13.9(5)
C13 C14 C15A C16A -42.2(2)
C15B C14 C15A C16A 36.6(10)
C14 C15A C16A C17 63.7(2)
C13 C14 C15B C16B 52.2(11)
C15A C14 C15B C16B -58.4(9)
C14 C15B C16B C17 -72.0(13)
C15B C16B C17 C18 52.0(9)
C15B C16B C17 C16A -42.7(6)
C15A C16A C17 C16B 48.9(5)
C15A C16A C17 C18 -53.52(17)
C10 C9 C18 C13 -0.41(15)
C10 C9 C18 C17 179.96(10)
C12 C13 C18 C9 0.49(15)
C14 C13 C18 C9 178.72(10)
C12 C13 C18 C17 -179.89(10)
C14 C13 C18 C17 -1.65(16)
C16B C17 C18 C9 160.3(5)
C16A C17 C18 C9 -157.81(11)
C16B C17 C18 C13 -19.3(5)
C16A C17 C18 C13 22.56(15)
O2 C1 O1 C2 -179.49(9)
C8 C1 O1 C2 0.95(10)
C10 C2 O1 C1 -124.41(9)
C3 C2 O1 C1 -0.53(10)
